data_7024981
loop_
_publ_author_name
'Seacome, Richard J.'
'Coles, Martyn P.'
'Glover, Jean E.'
'Hitchcock, Peter B.'
'Rowlands, Gareth J.'

_publ_section_title
;
 Planar-chiral imidazole-based phosphine ligands derived from
 [2.2]paracyclophane
;
_journal_issue 15
_journal_name_full 'Dalton Transactions'
_journal_page_first 3687
_journal_paper_doi 10.1039/b923716j
_journal_volume 39
_journal_year 2010
_chemical_absolute_configuration unk
_chemical_compound_source 'synthesis as described'
_chemical_formula_moiety 'C27 H35 Cl2 N2 P Pd, C H2 Cl2'
_chemical_formula_sum 'C28 H37 Cl4 N2 P Pd'
_chemical_formula_weight 680.77
_chemical_name_systematic
;
?
;
_space_group_IT_number 4
_symmetry_cell_setting monoclinic
_symmetry_Int_Tables_number 4
_symmetry_space_group_name_Hall 'P 2yb'
_symmetry_space_group_name_H-M 'P 1 21 1'
_atom_sites_solution_hydrogens geom
_atom_sites_solution_primary direct
_atom_sites_solution_secondary difmap
_audit_conform_dict_location ftp://ftp.iucr.org/pub/cif_core.dic
_audit_conform_dict_name cif_core.dic
_audit_conform_dict_version 2.3
_audit_creation_date 2008-01-04T12:49:48-00:00
_audit_creation_method 'WinGX routine CIF_UPDATE'
_cell_angle_alpha 90
_cell_angle_beta 91.366(2)
_cell_angle_gamma 90
_cell_formula_units_Z 2
_cell_length_a 7.7953(2)
_cell_length_b 13.8315(3)
_cell_length_c 13.0449(3)
_cell_measurement_reflns_used 16113
_cell_measurement_temperature 173(2)
_cell_measurement_theta_max 26.022
_cell_measurement_theta_min 3.395
_cell_measurement_wavelength 0.71073
_cell_volume 1406.11(6)
_computing_cell_refinement 'HKL Scalepack (Otwinowski & Minor 1997)'
_computing_data_collection 'Collect (Nonius BV, 1997-2000)'
_computing_data_reduction 'HKL Denzo and Scalepack (Otwinowski & Minor 1997)'
_computing_molecular_graphics 'Ortep-3 for Windows (Farrugia, 1997)'
_computing_publication_material 'WinGX publication routines (Farrugia, 1999)'
_computing_structure_refinement 'SHELXL-97 (Sheldrick, 1997)'
_computing_structure_solution 'SHELXS-86 (Sheldrick, 1986)'
_diffrn_ambient_temperature 173(2)
_diffrn_detector 'CCD plate'
_diffrn_detector_area_resol_mean 9
_diffrn_measured_fraction_theta_full 0.991
_diffrn_measured_fraction_theta_max 0.992
_diffrn_measurement_device '95mm CCD camera on \k-goniostat'
_diffrn_measurement_device_type KappaCCD
_diffrn_measurement_method 'CCD rotation images, thick slices'
_diffrn_orient_matrix_type 'by Nonius Collect from scalepack cell'
_diffrn_orient_matrix_UB_11 -0.110405
_diffrn_orient_matrix_UB_12 -0.187404E-1
_diffrn_orient_matrix_UB_13 -0.352092E-1
_diffrn_orient_matrix_UB_21 0.641947E-1
_diffrn_orient_matrix_UB_22 -0.429278E-1
_diffrn_orient_matrix_UB_23 -0.473971E-1
_diffrn_orient_matrix_UB_31 -0.124689E-1
_diffrn_orient_matrix_UB_32 -0.550737E-1
_diffrn_orient_matrix_UB_33 0.489251E-1
_diffrn_radiation_monochromator graphite
_diffrn_radiation_probe x-ray
_diffrn_radiation_type MoK\a
_diffrn_radiation_wavelength 0.71073
_diffrn_reflns_av_R_equivalents 0.0438
_diffrn_reflns_av_unetI/netI 0.0351
_diffrn_reflns_limit_h_max 9
_diffrn_reflns_limit_h_min -9
_diffrn_reflns_limit_k_max 17
_diffrn_reflns_limit_k_min -16
_diffrn_reflns_limit_l_max 16
_diffrn_reflns_limit_l_min -16
_diffrn_reflns_number 16669
_diffrn_reflns_theta_full 26.07
_diffrn_reflns_theta_max 26.07
_diffrn_reflns_theta_min 3.41
_diffrn_source 'Enraf Nonius FR590'
_exptl_absorpt_coefficient_mu 1.119
_exptl_absorpt_correction_T_max 0.8963
_exptl_absorpt_correction_T_min 0.7301
_exptl_absorpt_correction_type multi-scan
_exptl_absorpt_process_details
;
[c.f. r.h. blessing, acta cryst. (1995), a51, 33-38]
;
_exptl_crystal_colour 'Pale pink'
_exptl_crystal_density_diffrn 1.608
_exptl_crystal_density_method 'not measured'
_exptl_crystal_description block
_exptl_crystal_F_000 696
_exptl_crystal_size_max 0.3
_exptl_crystal_size_mid 0.2
_exptl_crystal_size_min 0.1
_refine_diff_density_max 0.986
_refine_diff_density_min -0.832
_refine_diff_density_rms 0.103
_refine_ls_abs_structure_details 'Flack H D (1983), Acta Cryst. A39, 876-881'
_refine_ls_abs_structure_Flack -0.03(3)
_refine_ls_extinction_method none
_refine_ls_goodness_of_fit_ref 1.045
_refine_ls_hydrogen_treatment constr
_refine_ls_matrix_type full
_refine_ls_number_parameters 320
_refine_ls_number_reflns 5426
_refine_ls_number_restraints 3
_refine_ls_restrained_S_all 1.046
_refine_ls_R_factor_all 0.0401
_refine_ls_R_factor_gt 0.0383
_refine_ls_shift/su_max 0.022
_refine_ls_shift/su_mean 0.001
_refine_ls_structure_factor_coef Fsqd
_refine_ls_weighting_details 'calc w=1/[\s^2^(Fo^2^)+(0.0663P)^2^+2.0650P] where P=(Fo^2^+2Fc^2^)/3'
_refine_ls_weighting_scheme calc
_refine_ls_wR_factor_gt 0.1049
_refine_ls_wR_factor_ref 0.1067
_reflns_number_gt 5243
_reflns_number_total 5426
_reflns_threshold_expression >2sigma(I)
_cod_data_source_file b923716j.txt
_cod_data_source_block (4)-jan108
_cod_original_sg_symbol_H-M 'P 21'
_cod_database_code 7024981

loop_
_symmetry_equiv_pos_as_xyz
'x, y, z'
'-x, y+1/2, -z'

loop_
_atom_site_label
_atom_site_type_symbol
_atom_site_fract_x
_atom_site_fract_y
_atom_site_fract_z
_atom_site_U_iso_or_equiv
_atom_site_adp_type
_atom_site_occupancy
_atom_site_symmetry_multiplicity
_atom_site_calc_flag
_atom_site_refinement_flags
Pd1 Pd 0.32447(4) 0.17912(2) 0.45183(2) 0.02396(11) Uani 1 1 d .
Cl1 Cl 0.21463(17) 0.30468(10) 0.35537(10) 0.0366(3) Uani 1 1 d .
Cl2 Cl 0.51151(19) 0.12714(13) 0.32221(11) 0.0481(4) Uani 1 1 d .
Cl3 Cl 0.1851(11) -0.0156(7) 0.2859(8) 0.261(4) Uani 1 1 d D
Cl4 Cl -0.0692(9) 0.1265(8) 0.2574(5) 0.259(4) Uani 1 1 d D
P P 0.17827(13) 0.20081(7) 0.59823(9) 0.0194(2) Uani 1 1 d .
N1 N 0.3047(5) 0.0148(3) 0.7001(3) 0.0215(8) Uani 1 1 d .
N2 N 0.3869(5) 0.0723(3) 0.5524(3) 0.0248(8) Uani 1 1 d .
C1 C 0.5903(7) 0.0491(4) 0.9572(5) 0.0407(13) Uani 1 1 d .
H1A H 0.7027 0.046 0.9236 0.049 Uiso 1 1 calc R
H1B H 0.607 0.0838 1.0231 0.049 Uiso 1 1 calc R
C2 C 0.4616(6) 0.1076(4) 0.8871(4) 0.0305(10) Uani 1 1 d .
H2A H 0.4529 0.1743 0.9139 0.037 Uiso 1 1 calc R
H2B H 0.5076 0.1114 0.8172 0.037 Uiso 1 1 calc R
C3 C 0.2821(6) 0.0628(3) 0.8811(4) 0.0230(9) Uani 1 1 d .
C4 C 0.2257(6) 0.0057(3) 0.7989(3) 0.0203(9) Uani 1 1 d .
C5 C 0.1073(5) -0.0680(3) 0.8099(4) 0.0217(9) Uani 1 1 d .
H5 H 0.0746 -0.107 0.7528 0.026 Uiso 1 1 calc R
C6 C 0.0358(6) -0.0846(4) 0.9064(4) 0.0250(9) Uani 1 1 d .
C7 C 0.0595(6) -0.0116(4) 0.9792(4) 0.0271(10) Uani 1 1 d .
H7 H -0.0103 -0.0106 1.0379 0.032 Uiso 1 1 calc R
C8 C 0.1821(6) 0.0592(4) 0.9678(4) 0.0276(10) Uani 1 1 d .
H8 H 0.1986 0.1063 1.0201 0.033 Uiso 1 1 calc R
C9 C -0.0300(6) -0.1827(4) 0.9352(4) 0.0313(11) Uani 1 1 d .
H9A H -0.0862 -0.2128 0.8743 0.038 Uiso 1 1 calc R
H9B H -0.1177 -0.1752 0.9883 0.038 Uiso 1 1 calc R
C10 C 0.1162(7) -0.2522(4) 0.9773(5) 0.0391(12) Uani 1 1 d .
H10A H 0.0821 -0.2785 1.0444 0.047 Uiso 1 1 calc R
H10B H 0.1277 -0.3073 0.9294 0.047 Uiso 1 1 calc R
C11 C 0.2889(6) -0.2027(3) 0.9902(4) 0.0282(10) Uani 1 1 d .
C12 C 0.4048(6) -0.1980(3) 0.9090(4) 0.0295(10) Uani 1 1 d .
H12 H 0.4013 -0.2459 0.8568 0.035 Uiso 1 1 calc R
C13 C 0.5249(6) -0.1231(4) 0.9050(4) 0.0336(12) Uani 1 1 d .
H13 H 0.6035 -0.1206 0.8505 0.04 Uiso 1 1 calc R
C14 C 0.5297(6) -0.0535(4) 0.9790(4) 0.0306(12) Uani 1 1 d .
C15 C 0.4416(7) -0.0700(4) 1.0697(5) 0.0353(12) Uani 1 1 d .
H15 H 0.4614 -0.0292 1.1273 0.042 Uiso 1 1 calc R
C16 C 0.3255(7) -0.1456(4) 1.0756(4) 0.0317(11) Uani 1 1 d .
H16 H 0.2706 -0.1584 1.1384 0.038 Uiso 1 1 calc R
C17 C 0.2947(5) 0.0915(3) 0.6356(3) 0.0206(9) Uani 1 1 d .
C18 C 0.4577(7) -0.0174(4) 0.5626(4) 0.0307(10) Uani 1 1 d .
H18 H 0.5293 -0.0489 0.5151 0.037 Uiso 1 1 calc R
C19 C 0.4057(7) -0.0530(3) 0.6541(4) 0.0285(10) Uani 1 1 d .
H19 H 0.4346 -0.1147 0.6816 0.034 Uiso 1 1 calc R
C20 C -0.0542(5) 0.1715(4) 0.5939(3) 0.0280(9) Uani 1 1 d .
C21 C -0.1487(7) 0.2522(4) 0.5348(5) 0.0378(12) Uani 1 1 d .
H21A H -0.1397 0.3127 0.5736 0.057 Uiso 1 1 calc R
H21B H -0.2699 0.2347 0.5253 0.057 Uiso 1 1 calc R
H21C H -0.0969 0.2608 0.4677 0.057 Uiso 1 1 calc R
C22 C -0.0685(8) 0.0763(4) 0.5331(5) 0.0424(14) Uani 1 1 d .
H22A H -0.1896 0.0582 0.5248 0.064 Uiso 1 1 calc R
H22B H -0.0064 0.0251 0.5704 0.064 Uiso 1 1 calc R
H22C H -0.0186 0.085 0.4655 0.064 Uiso 1 1 calc R
C23 C -0.1321(6) 0.1563(4) 0.6993(4) 0.0381(13) Uani 1 1 d .
H23A H -0.2531 0.1383 0.6907 0.057 Uiso 1 1 calc R
H23B H -0.123 0.2163 0.739 0.057 Uiso 1 1 calc R
H23C H -0.07 0.1046 0.7357 0.057 Uiso 1 1 calc R
C24 C 0.2476(6) 0.3066(3) 0.6762(4) 0.0218(9) Uani 1 1 d .
C25 C 0.1836(7) 0.3047(4) 0.7869(4) 0.0313(11) Uani 1 1 d .
H25A H 0.2272 0.3615 0.824 0.047 Uiso 1 1 calc R
H25B H 0.2251 0.2459 0.8213 0.047 Uiso 1 1 calc R
H25C H 0.0579 0.3054 0.7859 0.047 Uiso 1 1 calc R
C26 C 0.1794(7) 0.3974(3) 0.6205(4) 0.0348(11) Uani 1 1 d .
H26A H 0.2179 0.3972 0.5496 0.052 Uiso 1 1 calc R
H26B H 0.2232 0.4553 0.6557 0.052 Uiso 1 1 calc R
H26C H 0.0537 0.3975 0.6209 0.052 Uiso 1 1 calc R
C27 C 0.4416(6) 0.3051(4) 0.6768(4) 0.0302(10) Uani 1 1 d .
H27A H 0.486 0.3631 0.7115 0.045 Uiso 1 1 calc R
H27B H 0.4812 0.3039 0.6061 0.045 Uiso 1 1 calc R
H27C H 0.4833 0.2474 0.7132 0.045 Uiso 1 1 calc R
C28 C 0.152(4) 0.102(3) 0.227(4) 0.54(4) Uiso 1 1 d D
H28A H 0.2308 0.1515 0.2571 0.646 Uiso 1 1 calc R
H28B H 0.1683 0.0997 0.1517 0.646 Uiso 1 1 calc R

loop_
_atom_site_aniso_label
_atom_site_aniso_U_11
_atom_site_aniso_U_22
_atom_site_aniso_U_33
_atom_site_aniso_U_23
_atom_site_aniso_U_13
_atom_site_aniso_U_12
Pd1 0.02127(16) 0.02729(17) 0.02337(16) 0.00607(15) 0.00170(10) -0.00011(15)
Cl1 0.0379(7) 0.0369(7) 0.0349(6) 0.0159(5) -0.0042(5) 0.0017(5)
Cl2 0.0426(7) 0.0696(10) 0.0329(7) 0.0101(6) 0.0157(6) 0.0134(7)
Cl3 0.236(7) 0.238(8) 0.314(10) -0.053(7) 0.112(7) -0.007(6)
Cl4 0.176(5) 0.400(13) 0.200(6) 0.105(7) 0.006(5) -0.003(6)
P 0.0153(5) 0.0188(6) 0.0242(5) 0.0024(4) 0.0006(4) 0.0004(4)
N1 0.0229(19) 0.0166(17) 0.025(2) 0.0021(15) 0.0024(15) 0.0040(15)
N2 0.0241(19) 0.025(2) 0.0252(19) 0.0009(16) 0.0066(15) 0.0037(15)
C1 0.030(3) 0.032(3) 0.059(4) 0.013(3) -0.015(3) -0.009(2)
C2 0.032(2) 0.024(2) 0.035(3) 0.007(2) -0.009(2) -0.004(2)
C3 0.024(2) 0.0155(19) 0.029(2) 0.0014(17) -0.0048(17) 0.0058(17)
C4 0.018(2) 0.016(2) 0.026(2) 0.0057(17) 0.0008(17) 0.0025(17)
C5 0.018(2) 0.020(2) 0.027(2) 0.0013(17) -0.0017(17) 0.0019(17)
C6 0.0141(19) 0.033(2) 0.028(2) 0.0068(19) 0.0010(17) 0.0020(17)
C7 0.024(2) 0.032(2) 0.026(2) 0.0042(19) 0.0074(18) 0.0122(19)
C8 0.030(2) 0.027(2) 0.026(2) -0.0017(19) -0.0039(18) 0.011(2)
C9 0.022(2) 0.034(3) 0.038(3) 0.011(2) 0.000(2) -0.005(2)
C10 0.033(3) 0.029(2) 0.055(3) 0.010(2) -0.006(2) -0.003(2)
C11 0.026(2) 0.021(2) 0.037(3) 0.0091(19) -0.008(2) 0.0009(19)
C12 0.034(3) 0.021(2) 0.033(3) 0.0010(19) -0.006(2) 0.010(2)
C13 0.022(2) 0.041(3) 0.038(3) 0.013(2) 0.000(2) 0.009(2)
C14 0.015(2) 0.031(3) 0.045(3) 0.012(2) -0.008(2) 0.0022(19)
C15 0.033(3) 0.035(3) 0.036(3) 0.002(2) -0.015(2) 0.004(2)
C16 0.033(3) 0.033(3) 0.029(3) 0.007(2) -0.002(2) 0.009(2)
C17 0.017(2) 0.022(2) 0.023(2) 0.0025(17) 0.0049(16) 0.0006(17)
C18 0.032(3) 0.029(2) 0.031(2) 0.003(2) 0.0077(19) 0.013(2)
C19 0.033(3) 0.024(2) 0.029(2) 0.0011(19) 0.0057(19) 0.0070(19)
C20 0.0176(17) 0.032(2) 0.035(2) -0.005(2) 0.0005(15) -0.002(2)
C21 0.021(2) 0.044(3) 0.048(3) 0.007(3) -0.004(2) 0.003(2)
C22 0.030(3) 0.032(3) 0.066(4) -0.020(3) 0.005(3) -0.009(2)
C23 0.019(2) 0.050(4) 0.045(3) 0.006(2) 0.0071(19) 0.001(2)
C24 0.021(2) 0.016(2) 0.028(2) 0.0012(18) 0.0003(18) -0.0031(17)
C25 0.033(3) 0.026(2) 0.036(3) -0.004(2) 0.005(2) 0.001(2)
C26 0.041(3) 0.018(2) 0.045(3) 0.006(2) -0.009(2) 0.000(2)
C27 0.024(2) 0.029(2) 0.037(3) 0.000(2) -0.004(2) -0.007(2)

loop_
_atom_type_symbol
_atom_type_description
_atom_type_scat_dispersion_real
_atom_type_scat_dispersion_imag
_atom_type_scat_source
C C 0.0033 0.0016 'International Tables Vol C Tables 4.2.6.8 and 6.1.1.4'
H H 0 0 'International Tables Vol C Tables 4.2.6.8 and 6.1.1.4'
Cl Cl 0.1484 0.1585 'International Tables Vol C Tables 4.2.6.8 and 6.1.1.4'
N N 0.0061 0.0033 'International Tables Vol C Tables 4.2.6.8 and 6.1.1.4'
P P 0.1023 0.0942 'International Tables Vol C Tables 4.2.6.8 and 6.1.1.4'
Pd Pd -0.9988 1.0072 'International Tables Vol C Tables 4.2.6.8 and 6.1.1.4'

loop_
_geom_angle_atom_site_label_1
_geom_angle_atom_site_label_2
_geom_angle_atom_site_label_3
_geom_angle
N2 Pd1 P 70.68(11)
N2 Pd1 Cl1 170.26(11)
P Pd1 Cl1 99.96(5)
N2 Pd1 Cl2 95.64(11)
P Pd1 Cl2 166.19(5)
Cl1 Pd1 Cl2 93.79(5)
C17 P C24 111.7(2)
C17 P C20 107.8(2)
C24 P C20 117.4(2)
C17 P Pd1 81.86(14)
C24 P Pd1 114.87(15)
C20 P Pd1 117.10(15)
C17 N1 C19 106.8(4)
C17 N1 C4 127.0(4)
C19 N1 C4 126.2(4)
C17 N2 C18 108.9(4)
C17 N2 Pd1 104.7(3)
C18 N2 Pd1 144.8(3)
C14 C1 C2 113.1(4)
C14 C1 H1A 109
C2 C1 H1A 109
C14 C1 H1B 109
C2 C1 H1B 109
H1A C1 H1B 107.8
C3 C2 C1 113.1(4)
C3 C2 H2A 109
C1 C2 H2A 109
C3 C2 H2B 109
C1 C2 H2B 109
H2A C2 H2B 107.8
C8 C3 C4 115.7(4)
C8 C3 C2 120.1(4)
C4 C3 C2 122.7(4)
C5 C4 C3 122.4(4)
C5 C4 N1 117.1(4)
C3 C4 N1 120.2(4)
C4 C5 C6 119.5(4)
C4 C5 H5 120.3
C6 C5 H5 120.3
C7 C6 C5 116.2(4)
C7 C6 C9 121.6(4)
C5 C6 C9 121.1(4)
C8 C7 C6 121.4(4)
C8 C7 H7 119.3
C6 C7 H7 119.3
C7 C8 C3 121.1(4)
C7 C8 H8 119.4
C3 C8 H8 119.4
C6 C9 C10 112.9(4)
C6 C9 H9A 109
C10 C9 H9A 109
C6 C9 H9B 109
C10 C9 H9B 109
H9A C9 H9B 107.8
C11 C10 C9 113.3(4)
C11 C10 H10A 108.9
C9 C10 H10A 108.9
C11 C10 H10B 108.9
C9 C10 H10B 108.9
H10A C10 H10B 107.7
C16 C11 C12 117.0(5)
C16 C11 C10 120.7(5)
C12 C11 C10 121.4(5)
C13 C12 C11 120.3(5)
C13 C12 H12 119.9
C11 C12 H12 119.9
C14 C13 C12 120.2(5)
C14 C13 H13 119.9
C12 C13 H13 119.9
C13 C14 C15 118.6(5)
C13 C14 C1 121.9(5)
C15 C14 C1 118.0(6)
C16 C15 C14 120.3(6)
C16 C15 H15 119.9
C14 C15 H15 119.9
C15 C16 C11 120.3(5)
C15 C16 H16 119.8
C11 C16 H16 119.8
N2 C17 N1 108.8(4)
N2 C17 P 102.8(3)
N1 C17 P 146.7(4)
C19 C18 N2 106.7(4)
C19 C18 H18 126.7
N2 C18 H18 126.7
C18 C19 N1 108.8(4)
C18 C19 H19 125.6
N1 C19 H19 125.6
C23 C20 C21 110.8(4)
C23 C20 C22 108.7(5)
C21 C20 C22 109.6(4)
C23 C20 P 114.2(3)
C21 C20 P 108.2(4)
C22 C20 P 105.1(3)
C20 C21 H21A 109.5
C20 C21 H21B 109.5
H21A C21 H21B 109.5
C20 C21 H21C 109.5
H21A C21 H21C 109.5
H21B C21 H21C 109.5
C20 C22 H22A 109.5
C20 C22 H22B 109.5
H22A C22 H22B 109.5
C20 C22 H22C 109.5
H22A C22 H22C 109.5
H22B C22 H22C 109.5
C20 C23 H23A 109.5
C20 C23 H23B 109.5
H23A C23 H23B 109.5
C20 C23 H23C 109.5
H23A C23 H23C 109.5
H23B C23 H23C 109.5
C27 C24 C25 110.0(4)
C27 C24 C26 110.3(4)
C25 C24 C26 109.9(4)
C27 C24 P 105.7(3)
C25 C24 P 113.8(3)
C26 C24 P 107.0(3)
C24 C25 H25A 109.5
C24 C25 H25B 109.5
H25A C25 H25B 109.5
C24 C25 H25C 109.5
H25A C25 H25C 109.5
H25B C25 H25C 109.5
C24 C26 H26A 109.5
C24 C26 H26B 109.5
H26A C26 H26B 109.5
C24 C26 H26C 109.5
H26A C26 H26C 109.5
H26B C26 H26C 109.5
C24 C27 H27A 109.5
C24 C27 H27B 109.5
H27A C27 H27B 109.5
C24 C27 H27C 109.5
H27A C27 H27C 109.5
H27B C27 H27C 109.5
Cl4 C28 Cl3 101.3(13)
Cl4 C28 H28A 111.5
Cl3 C28 H28A 111.5
Cl4 C28 H28B 111.5
Cl3 C28 H28B 111.5
H28A C28 H28B 109.3

loop_
_geom_bond_atom_site_label_1
_geom_bond_atom_site_label_2
_geom_bond_distance
Pd1 N2 2.028(4)
Pd1 P 2.2671(11)
Pd1 Cl1 2.2981(12)
Pd1 Cl2 2.3705(14)
Cl3 C28 1.821(19)
Cl4 C28 1.814(19)
P C17 1.824(5)
P C24 1.855(5)
P C20 1.856(4)
N1 C17 1.356(6)
N1 C19 1.372(6)
N1 C4 1.447(6)
N2 C17 1.342(6)
N2 C18 1.363(6)
C1 C14 1.525(7)
C1 C2 1.566(7)
C1 H1A 0.99
C1 H1B 0.99
C2 C3 1.531(6)
C2 H2A 0.99
C2 H2B 0.99
C3 C8 1.390(7)
C3 C4 1.394(6)
C4 C5 1.385(6)
C5 C6 1.408(7)
C5 H5 0.95
C6 C7 1.397(7)
C6 C9 1.501(7)
C7 C8 1.378(7)
C7 H7 0.95
C8 H8 0.95
C9 C10 1.579(7)
C9 H9A 0.99
C9 H9B 0.99
C10 C11 1.516(7)
C10 H10A 0.99
C10 H10B 0.99
C11 C16 1.390(8)
C11 C12 1.409(8)
C12 C13 1.399(8)
C12 H12 0.95
C13 C14 1.363(8)
C13 H13 0.95
C14 C15 1.400(9)
C15 C16 1.387(8)
C15 H15 0.95
C16 H16 0.95
C18 C19 1.362(7)
C18 H18 0.95
C19 H19 0.95
C20 C23 1.531(7)
C20 C21 1.536(8)
C20 C22 1.539(7)
C21 H21A 0.98
C21 H21B 0.98
C21 H21C 0.98
C22 H22A 0.98
C22 H22B 0.98
C22 H22C 0.98
C23 H23A 0.98
C23 H23B 0.98
C23 H23C 0.98
C24 C27 1.512(6)
C24 C25 1.539(7)
C24 C26 1.540(6)
C25 H25A 0.98
C25 H25B 0.98
C25 H25C 0.98
C26 H26A 0.98
C26 H26B 0.98
C26 H26C 0.98
C27 H27A 0.98
C27 H27B 0.98
C27 H27C 0.98
C28 H28A 0.99
C28 H28B 0.99
